data_4331658
loop_
_publ_author_name
Yi,
'Zhang, Qian-Feng'
'Lam, Tony C. H.'
'Chan, Eddie Y. Y.'
'Williams, Ian D.'
'Leung, Wa-Hung'

_publ_section_title
;
 Phosphato, Chromato, and Perrhenato Complexes of Titanium(IV) and
 Zirconium(IV) Containing Kl\"aui's Tripodal Ligand
;
_journal_issue 1
_journal_name_full 'Inorganic Chemistry'
_journal_page_first 328
_journal_page_last 335
_journal_paper_doi 10.1021/ic051329u
_journal_volume 45
_journal_year 2006
_chemical_formula_sum 'C20 H35 Co F9 O18 P3 S3 Zr'
_chemical_formula_weight 1073.72
_chemical_name_systematic
; 
 ? 
;
_space_group_IT_number 14
_symmetry_cell_setting monoclinic
_symmetry_space_group_name_Hall '-P 2yn'
_symmetry_space_group_name_H-M 'P 1 21/n 1'
_atom_sites_solution_hydrogens geom
_atom_sites_solution_primary direct
_atom_sites_solution_secondary difmap
_audit_creation_method SHELXL-97
_cell_angle_alpha 90.00
_cell_angle_beta 95.349(2)
_cell_angle_gamma 90.00
_cell_formula_units_Z 4
_cell_length_a 11.9323(10)
_cell_length_b 17.4621(15)
_cell_length_c 19.3803(17)
_cell_measurement_reflns_used 5416
_cell_measurement_temperature 100(2)
_cell_measurement_theta_max 28.07
_cell_measurement_theta_min 2.25
_cell_volume 4020.6(6)
_computing_structure_refinement 'SHELXL-97 (Sheldrick, 1997)'
_computing_structure_solution 'SHELXS-97 (Sheldrick, 1990)'
_diffrn_ambient_temperature 100(2)
_diffrn_measured_fraction_theta_full 0.989
_diffrn_measured_fraction_theta_max 0.937
_diffrn_radiation_monochromator graphite
_diffrn_radiation_source 'fine-focus sealed tube'
_diffrn_radiation_type MoK\a
_diffrn_radiation_wavelength 0.71073
_diffrn_reflns_av_R_equivalents 0.0568
_diffrn_reflns_av_sigmaI/netI 0.0759
_diffrn_reflns_limit_h_max 13
_diffrn_reflns_limit_h_min -15
_diffrn_reflns_limit_k_max 20
_diffrn_reflns_limit_k_min -22
_diffrn_reflns_limit_l_max 25
_diffrn_reflns_limit_l_min -25
_diffrn_reflns_number 23690
_diffrn_reflns_theta_full 25.00
_diffrn_reflns_theta_max 28.30
_diffrn_reflns_theta_min 1.93
_exptl_absorpt_coefficient_mu 1.055
_exptl_absorpt_correction_T_max 1.00
_exptl_absorpt_correction_T_min 0.58
_exptl_absorpt_correction_type multi-scan
_exptl_absorpt_process_details SADABS
_exptl_crystal_colour yellow
_exptl_crystal_density_diffrn 1.774
_exptl_crystal_density_method 'not measured'
_exptl_crystal_description block
_exptl_crystal_F_000 2160
_exptl_crystal_size_max 0.35
_exptl_crystal_size_mid 0.30
_exptl_crystal_size_min 0.25
_refine_diff_density_max 1.193
_refine_diff_density_min -1.059
_refine_diff_density_rms 0.142
_refine_ls_extinction_method none
_refine_ls_goodness_of_fit_ref 1.018
_refine_ls_hydrogen_treatment mixed
_refine_ls_matrix_type full
_refine_ls_number_parameters 494
_refine_ls_number_reflns 9359
_refine_ls_number_restraints 0
_refine_ls_restrained_S_all 1.018
_refine_ls_R_factor_all 0.0890
_refine_ls_R_factor_gt 0.0467
_refine_ls_shift/su_max 0.001
_refine_ls_shift/su_mean 0.000
_refine_ls_structure_factor_coef Fsqd
_refine_ls_weighting_details 'calc w=1/[\s^2^(Fo^2^)+(0.0655P)^2^+0.0000P] where P=(Fo^2^+2Fc^2^)/3'
_refine_ls_weighting_scheme calc
_refine_ls_wR_factor_gt 0.1061
_refine_ls_wR_factor_ref 0.1289
_reflns_number_gt 6259
_reflns_number_total 9359
_reflns_threshold_expression >2sigma(I)
_cod_data_source_file ic051329usup5.cif
_cod_data_source_block yxy41
_cod_depositor_comments
;
The following automatic conversions were performed:

'_symmetry_cell_setting' value 'Monoclinic' changed to 'monoclinic'
according to /home/saulius/struct/CIF-dictionaries/cif_core.dic
dictionary named 'cif_core.dic' version 2.4.2 from 2011-04-26.

Automatic conversion script
Id: cif_fix_values 1891 2012-01-12 08:04:46Z andrius 
;
_cod_original_sg_symbol_H-M P2(1)/n
_cod_database_code 4331658

loop_
_symmetry_equiv_pos_as_xyz
'x, y, z'
'-x+1/2, y+1/2, -z+1/2'
'-x, -y, -z'
'x-1/2, -y-1/2, z-1/2'

loop_
_atom_site_label
_atom_site_type_symbol
_atom_site_fract_x
_atom_site_fract_y
_atom_site_fract_z
_atom_site_U_iso_or_equiv
_atom_site_adp_type
_atom_site_occupancy
_atom_site_symmetry_multiplicity
_atom_site_calc_flag
_atom_site_refinement_flags
Zr1 Zr -0.03132(3) 0.77160(2) 0.208608(19) 0.01516(10) Uani 1 1 d .
Co1 Co -0.10067(4) 0.55099(3) 0.19545(3) 0.01805(13) Uani 1 1 d .
P1 P -0.22405(8) 0.63686(6) 0.21702(5) 0.0185(2) Uani 1 1 d .
P2 P 0.02472(8) 0.59826(6) 0.27186(5) 0.0177(2) Uani 1 1 d .
P3 P -0.04354(8) 0.61739(6) 0.11166(5) 0.0184(2) Uani 1 1 d .
S1 S -0.20041(8) 0.88827(6) 0.09773(5) 0.0236(2) Uani 1 1 d .
S2 S -0.01636(8) 0.84000(6) 0.37678(5) 0.0204(2) Uani 1 1 d .
S3 S 0.24787(8) 0.82049(6) 0.19601(5) 0.0243(2) Uani 1 1 d .
F11 F -0.1593(3) 0.9459(2) -0.01985(17) 0.0717(11) Uani 1 1 d .
F12 F -0.0457(3) 0.9819(2) 0.0661(2) 0.0718(11) Uani 1 1 d .
F13 F -0.0312(3) 0.8705(2) 0.02389(17) 0.0705(11) Uani 1 1 d .
F21 F -0.0272(2) 0.98835(14) 0.35656(15) 0.0374(6) Uani 1 1 d .
F22 F 0.0549(2) 0.95347(15) 0.45507(13) 0.0343(6) Uani 1 1 d .
F23 F 0.1398(2) 0.94127(15) 0.36271(14) 0.0346(6) Uani 1 1 d .
F31 F 0.2294(2) 0.93811(16) 0.11264(17) 0.0481(8) Uani 1 1 d .
F32 F 0.3919(2) 0.88474(17) 0.12319(15) 0.0456(8) Uani 1 1 d .
F33 F 0.2542(3) 0.83038(19) 0.06252(14) 0.0523(8) Uani 1 1 d .
O1 O -0.3155(2) 0.63985(16) 0.15301(14) 0.0225(6) Uani 1 1 d .
O2 O -0.2968(2) 0.61994(16) 0.27921(14) 0.0234(6) Uani 1 1 d .
O3 O -0.0188(2) 0.58967(16) 0.34555(14) 0.0209(6) Uani 1 1 d .
O4 O 0.1415(2) 0.55565(16) 0.28266(14) 0.0214(6) Uani 1 1 d .
O5 O 0.0798(2) 0.59053(16) 0.10021(14) 0.0207(6) Uani 1 1 d .
O6 O -0.1096(2) 0.60283(16) 0.03833(14) 0.0241(6) Uani 1 1 d .
O7 O -0.1757(2) 0.71887(15) 0.23020(14) 0.0209(6) Uani 1 1 d .
O8 O 0.0520(2) 0.68413(15) 0.25992(14) 0.0191(6) Uani 1 1 d .
O9 O -0.0401(2) 0.70574(15) 0.12177(13) 0.0194(6) Uani 1 1 d .
O11 O -0.1188(2) 0.86303(16) 0.15627(14) 0.0254(6) Uani 1 1 d .
O12 O -0.2583(3) 0.82600(19) 0.06365(18) 0.0407(8) Uani 1 1 d .
O13 O -0.2631(3) 0.95321(19) 0.11573(17) 0.0396(8) Uani 1 1 d .
O21 O -0.0295(2) 0.83730(16) 0.29952(14) 0.0233(6) Uani 1 1 d .
O22 O -0.1219(2) 0.84115(18) 0.40435(16) 0.0325(7) Uani 1 1 d .
O23 O 0.0692(3) 0.79057(17) 0.40638(15) 0.0300(7) Uani 1 1 d .
O31 O 0.1226(2) 0.81909(17) 0.18437(15) 0.0254(6) Uani 1 1 d .
O32 O 0.2859(3) 0.8677(2) 0.25254(17) 0.0425(9) Uani 1 1 d .
O33 O 0.2961(3) 0.74693(19) 0.1894(2) 0.0449(9) Uani 1 1 d .
C1 C -0.2148(4) 0.4647(2) 0.2156(2) 0.0258(9) Uani 1 1 d .
H1A H -0.2859 0.4717 0.2384 0.031 Uiso 1 1 calc R
C2 C -0.1072(4) 0.4485(2) 0.2496(2) 0.0272(9) Uani 1 1 d .
H2A H -0.0890 0.4415 0.3006 0.033 Uiso 1 1 calc R
C3 C -0.0297(4) 0.4422(2) 0.1978(2) 0.0277(10) Uani 1 1 d .
H3A H 0.0523 0.4301 0.2063 0.033 Uiso 1 1 calc R
C4 C -0.0895(3) 0.4558(2) 0.1324(2) 0.0266(9) Uani 1 1 d .
H4A H -0.0569 0.4549 0.0867 0.032 Uiso 1 1 calc R
C5 C -0.2033(3) 0.4710(2) 0.1427(2) 0.0235(9) Uani 1 1 d .
H5A H -0.2652 0.4821 0.1056 0.028 Uiso 1 1 calc R
C11 C -0.4149(3) 0.6905(3) 0.1542(2) 0.0287(10) Uani 1 1 d .
H11A H -0.3908 0.7428 0.1685 0.034 Uiso 1 1 calc R
H11B H -0.4657 0.6708 0.1877 0.034 Uiso 1 1 calc R
C12 C -0.4743(4) 0.6921(3) 0.0833(2) 0.0323(10) Uani 1 1 d .
H12A H -0.5405 0.7254 0.0829 0.048 Uiso 1 1 calc R
H12B H -0.4983 0.6401 0.0697 0.048 Uiso 1 1 calc R
H12C H -0.4234 0.7117 0.0506 0.048 Uiso 1 1 calc R
C13 C -0.2742(4) 0.6504(3) 0.3498(2) 0.0324(10) Uani 1 1 d .
C14 C -0.3650(9) 0.7158(7) 0.3568(6) 0.046(3) Uiso 0.50 1 d P
C14' C -0.3770(9) 0.6798(7) 0.3748(6) 0.045(3) Uiso 0.50 1 d P
C15 C 0.0563(3) 0.6005(3) 0.4096(2) 0.0241(9) Uani 1 1 d .
H15A H 0.1028 0.6470 0.4059 0.029 Uiso 1 1 calc R
H15B H 0.1071 0.5559 0.4175 0.029 Uiso 1 1 calc R
C16 C -0.0169(4) 0.6086(3) 0.4686(2) 0.0355(11) Uani 1 1 d .
H16A H 0.0308 0.6159 0.5121 0.053 Uiso 1 1 calc R
H16B H -0.0625 0.5623 0.4718 0.053 Uiso 1 1 calc R
H16C H -0.0665 0.6531 0.4603 0.053 Uiso 1 1 calc R
C17 C 0.2380(4) 0.5713(3) 0.2436(2) 0.0314(10) Uani 1 1 d .
C18 C 0.3249(9) 0.6102(7) 0.3042(6) 0.043(3) Uiso 0.50 1 d P
C18' C 0.3433(8) 0.5752(6) 0.2858(5) 0.034(2) Uiso 0.50 1 d P
C19 C 0.1447(3) 0.6320(2) 0.0517(2) 0.0239(9) Uani 1 1 d .
H19A H 0.1660 0.6833 0.0703 0.029 Uiso 1 1 calc R
H19B H 0.0995 0.6386 0.0066 0.029 Uiso 1 1 calc R
C20 C 0.2477(4) 0.5859(3) 0.0426(2) 0.0314(10) Uani 1 1 d .
H20A H 0.2932 0.6122 0.0103 0.047 Uiso 1 1 calc R
H20B H 0.2257 0.5354 0.0241 0.047 Uiso 1 1 calc R
H20C H 0.2919 0.5799 0.0875 0.047 Uiso 1 1 calc R
C21 C -0.1912(3) 0.6547(3) 0.0027(2) 0.0257(9) Uani 1 1 d .
H21A H -0.2064 0.6978 0.0337 0.031 Uiso 1 1 calc R
H21B H -0.2629 0.6272 -0.0096 0.031 Uiso 1 1 calc R
C22 C -0.1466(5) 0.6844(4) -0.0609(3) 0.0613(18) Uani 1 1 d .
H22A H -0.2016 0.7193 -0.0848 0.092 Uiso 1 1 calc R
H22B H -0.1326 0.6416 -0.0917 0.092 Uiso 1 1 calc R
H22C H -0.0760 0.7119 -0.0484 0.092 Uiso 1 1 calc R
C31 C -0.1035(4) 0.9243(3) 0.0384(3) 0.0448(13) Uani 1 1 d .
C32 C 0.0411(3) 0.9364(2) 0.3884(2) 0.0236(9) Uani 1 1 d .
C33 C 0.2813(4) 0.8718(3) 0.1189(2) 0.0318(10) Uani 1 1 d .

loop_
_atom_site_aniso_label
_atom_site_aniso_U_11
_atom_site_aniso_U_22
_atom_site_aniso_U_33
_atom_site_aniso_U_23
_atom_site_aniso_U_13
_atom_site_aniso_U_12
Zr1 0.01744(17) 0.01177(18) 0.01664(18) -0.00016(14) 0.00360(13) -0.00064(14)
Co1 0.0185(2) 0.0147(3) 0.0213(3) -0.0014(2) 0.0041(2) -0.0012(2)
P1 0.0179(5) 0.0166(5) 0.0217(5) -0.0008(4) 0.0053(4) -0.0014(4)
P2 0.0188(5) 0.0157(5) 0.0190(5) 0.0010(4) 0.0040(4) -0.0002(4)
P3 0.0199(5) 0.0168(5) 0.0190(5) -0.0010(4) 0.0039(4) 0.0008(4)
S1 0.0252(5) 0.0210(5) 0.0251(5) 0.0038(4) 0.0042(4) 0.0022(4)
S2 0.0259(5) 0.0158(5) 0.0198(5) -0.0016(4) 0.0043(4) 0.0002(4)
S3 0.0221(5) 0.0228(6) 0.0288(6) 0.0040(4) 0.0069(4) -0.0032(4)
F11 0.064(2) 0.110(3) 0.0410(19) 0.043(2) 0.0047(16) -0.001(2)
F12 0.072(2) 0.069(3) 0.075(3) 0.023(2) 0.0109(19) -0.039(2)
F13 0.058(2) 0.108(3) 0.050(2) 0.014(2) 0.0324(17) 0.024(2)
F21 0.0380(14) 0.0177(14) 0.0550(18) 0.0015(12) -0.0040(13) 0.0031(11)
F22 0.0476(15) 0.0287(15) 0.0272(14) -0.0126(11) 0.0074(12) -0.0057(12)
F23 0.0316(13) 0.0317(15) 0.0428(16) -0.0066(12) 0.0156(12) -0.0081(11)
F31 0.0504(17) 0.0304(17) 0.065(2) 0.0207(15) 0.0131(15) 0.0010(13)
F32 0.0352(15) 0.053(2) 0.0520(18) 0.0063(15) 0.0212(13) -0.0121(14)
F33 0.069(2) 0.061(2) 0.0299(16) -0.0097(14) 0.0171(14) -0.0260(17)
O1 0.0195(13) 0.0204(15) 0.0284(15) -0.0015(12) 0.0056(11) 0.0029(12)
O2 0.0241(14) 0.0242(16) 0.0233(15) -0.0010(12) 0.0094(11) -0.0035(12)
O3 0.0234(14) 0.0214(15) 0.0185(14) 0.0019(12) 0.0046(11) -0.0016(11)
O4 0.0199(13) 0.0182(15) 0.0266(15) 0.0022(12) 0.0046(11) 0.0006(11)
O5 0.0199(13) 0.0196(15) 0.0238(15) 0.0031(12) 0.0081(11) 0.0007(11)
O6 0.0297(15) 0.0219(16) 0.0205(14) -0.0038(12) 0.0003(12) 0.0025(12)
O7 0.0220(13) 0.0180(15) 0.0235(14) -0.0012(12) 0.0069(11) -0.0003(11)
O8 0.0204(13) 0.0142(14) 0.0226(14) 0.0014(11) 0.0020(11) -0.0019(11)
O9 0.0250(14) 0.0151(14) 0.0186(14) -0.0006(11) 0.0041(11) 0.0002(11)
O11 0.0301(15) 0.0211(16) 0.0254(15) 0.0052(12) 0.0049(12) 0.0030(12)
O12 0.0377(18) 0.0315(19) 0.050(2) 0.0000(16) -0.0095(16) 0.0006(15)
O13 0.0468(19) 0.0313(19) 0.042(2) 0.0014(16) 0.0094(16) 0.0204(15)
O21 0.0335(15) 0.0199(15) 0.0167(14) -0.0023(11) 0.0022(11) 0.0003(12)
O22 0.0328(16) 0.0314(18) 0.0355(18) -0.0037(14) 0.0158(13) -0.0030(14)
O23 0.0369(17) 0.0237(17) 0.0287(16) -0.0008(13) -0.0003(13) 0.0067(13)
O31 0.0243(14) 0.0243(16) 0.0284(16) 0.0027(13) 0.0064(12) -0.0048(12)
O32 0.0390(18) 0.059(2) 0.0295(18) -0.0051(17) 0.0043(14) -0.0236(17)
O33 0.0369(18) 0.0295(19) 0.072(3) 0.0122(18) 0.0250(17) 0.0091(15)
C1 0.030(2) 0.017(2) 0.031(2) -0.0004(18) 0.0042(18) -0.0080(17)
C2 0.036(2) 0.016(2) 0.030(2) 0.0022(18) 0.0051(18) -0.0026(18)
C3 0.028(2) 0.016(2) 0.039(3) -0.0027(19) 0.0041(19) -0.0018(17)
C4 0.029(2) 0.016(2) 0.035(2) -0.0085(18) 0.0083(18) -0.0028(17)
C5 0.029(2) 0.014(2) 0.028(2) -0.0034(17) 0.0003(17) -0.0033(16)
C11 0.0207(19) 0.034(3) 0.031(2) -0.003(2) 0.0030(17) 0.0049(18)
C12 0.027(2) 0.035(3) 0.034(3) 0.001(2) -0.0010(19) 0.0067(19)
C13 0.033(2) 0.039(3) 0.026(2) -0.007(2) 0.0096(19) -0.002(2)
C15 0.028(2) 0.024(2) 0.021(2) -0.0026(17) 0.0014(16) 0.0013(17)
C16 0.033(2) 0.051(3) 0.024(2) -0.002(2) 0.0076(18) -0.002(2)
C17 0.022(2) 0.034(3) 0.040(3) 0.005(2) 0.0126(18) -0.0001(19)
C19 0.028(2) 0.023(2) 0.023(2) 0.0001(17) 0.0113(17) -0.0004(17)
C20 0.028(2) 0.036(3) 0.031(2) 0.006(2) 0.0101(18) 0.002(2)
C21 0.024(2) 0.030(2) 0.023(2) -0.0025(18) 0.0009(16) 0.0029(18)
C22 0.040(3) 0.092(5) 0.053(4) 0.043(4) 0.014(3) 0.016(3)
C31 0.045(3) 0.054(4) 0.036(3) 0.019(3) 0.007(2) 0.002(3)
C32 0.024(2) 0.018(2) 0.029(2) -0.0061(17) 0.0059(17) -0.0001(17)
C33 0.037(2) 0.027(3) 0.032(2) 0.003(2) 0.0094(19) -0.007(2)

loop_
_atom_type_symbol
_atom_type_description
_atom_type_scat_dispersion_real
_atom_type_scat_dispersion_imag
_atom_type_scat_source
C C 0.0033 0.0016 'International Tables Vol C Tables 4.2.6.8 and 6.1.1.4'
H H 0.0000 0.0000 'International Tables Vol C Tables 4.2.6.8 and 6.1.1.4'
O O 0.0106 0.0060 'International Tables Vol C Tables 4.2.6.8 and 6.1.1.4'
F F 0.0171 0.0103 'International Tables Vol C Tables 4.2.6.8 and 6.1.1.4'
P P 0.1023 0.0942 'International Tables Vol C Tables 4.2.6.8 and 6.1.1.4'
S S 0.1246 0.1234 'International Tables Vol C Tables 4.2.6.8 and 6.1.1.4'
Co Co 0.3494 0.9721 'International Tables Vol C Tables 4.2.6.8 and 6.1.1.4'
Zr Zr -2.9673 0.5597 'International Tables Vol C Tables 4.2.6.8 and 6.1.1.4'

loop_
_geom_angle_atom_site_label_1
_geom_angle_atom_site_label_2
_geom_angle_atom_site_label_3
_geom_angle
O8 Zr1 O7 86.79(10)
O8 Zr1 O9 87.99(11)
O7 Zr1 O9 86.27(11)
O8 Zr1 O21 91.94(11)
O7 Zr1 O21 90.98(11)
O9 Zr1 O21 177.26(11)
O8 Zr1 O31 90.46(11)
O7 Zr1 O31 176.16(11)
O9 Zr1 O31 90.95(11)
O21 Zr1 O31 91.79(11)
O8 Zr1 O11 179.34(11)
O7 Zr1 O11 92.92(11)
O9 Zr1 O11 92.58(11)
O21 Zr1 O11 87.47(11)
O31 Zr1 O11 89.85(11)
C5 Co1 C4 39.98(16)
C5 Co1 C3 67.30(17)
C4 Co1 C3 39.87(17)
C5 Co1 C2 67.64(17)
C4 Co1 C2 67.39(18)
C3 Co1 C2 40.25(17)
C5 Co1 C1 40.43(17)
C4 Co1 C1 67.14(17)
C3 Co1 C1 66.96(17)
C2 Co1 C1 39.70(16)
C5 Co1 P3 101.83(12)
C4 Co1 P3 86.84(13)
C3 Co1 P3 110.56(13)
C2 Co1 P3 150.67(13)
C1 Co1 P3 141.66(13)
C5 Co1 P2 159.34(12)
C4 Co1 P2 129.01(12)
C3 Co1 P2 94.55(12)
C2 Co1 P2 92.22(13)
C1 Co1 P2 124.53(13)
P3 Co1 P2 93.63(4)
C5 Co1 P1 100.44(12)
C4 Co1 P1 138.52(12)
C3 Co1 P1 155.48(13)
C2 Co1 P1 116.07(13)
C1 Co1 P1 89.79(13)
P3 Co1 P1 92.37(4)
P2 Co1 P1 92.45(4)
O7 P1 O1 108.53(15)
O7 P1 O2 105.59(15)
O1 P1 O2 102.57(15)
O7 P1 Co1 114.84(11)
O1 P1 Co1 107.71(11)
O2 P1 Co1 116.71(12)
O8 P2 O3 108.57(15)
O8 P2 O4 106.27(15)
O3 P2 O4 101.37(15)
O8 P2 Co1 113.94(11)
O3 P2 Co1 108.60(11)
O4 P2 Co1 117.14(12)
O9 P3 O5 107.34(15)
O9 P3 O6 106.15(15)
O5 P3 O6 102.67(15)
O9 P3 Co1 116.41(11)
O5 P3 Co1 108.07(11)
O6 P3 Co1 115.11(12)
O12 S1 O13 118.8(2)
O12 S1 O11 112.52(19)
O13 S1 O11 111.78(19)
O12 S1 C31 106.4(3)
O13 S1 C31 105.0(2)
O11 S1 C31 100.1(2)
O22 S2 O23 119.30(19)
O22 S2 O21 111.45(18)
O23 S2 O21 113.07(17)
O22 S2 C32 106.18(18)
O23 S2 C32 105.30(19)
O21 S2 C32 98.98(18)
O32 S3 O33 119.7(2)
O32 S3 O31 111.84(19)
O33 S3 O31 112.4(2)
O32 S3 C33 105.7(2)
O33 S3 C33 104.5(2)
O31 S3 C33 100.22(19)
C11 O1 P1 120.3(3)
C13 O2 P1 125.3(3)
C15 O3 P2 121.8(2)
C17 O4 P2 124.9(3)
C19 O5 P3 119.9(2)
C21 O6 P3 125.6(3)
P1 O7 Zr1 133.77(16)
P2 O8 Zr1 134.26(15)
P3 O9 Zr1 131.62(16)
S1 O11 Zr1 147.81(19)
S2 O21 Zr1 148.32(18)
S3 O31 Zr1 148.75(19)
C2 C1 C5 107.9(4)
C2 C1 Co1 69.7(2)
C5 C1 Co1 68.8(2)
C1 C2 C3 107.8(4)
C1 C2 Co1 70.6(2)
C3 C2 Co1 69.8(2)
C4 C3 C2 108.1(4)
C4 C3 Co1 69.9(2)
C2 C3 Co1 69.9(2)
C5 C4 C3 108.4(4)
C5 C4 Co1 69.6(2)
C3 C4 Co1 70.2(2)
C4 C5 C1 107.8(4)
C4 C5 Co1 70.4(2)
C1 C5 Co1 70.8(2)
O1 C11 C12 108.1(3)
C14' C13 O2 110.6(5)
C14' C13 C14 27.7(5)
O2 C13 C14 105.8(5)
C14' C14 C13 66.0(13)
C14 C14' C13 86.3(15)
O3 C15 C16 107.5(3)
C18' C17 O4 113.9(5)
C18' C17 C18 27.3(5)
O4 C17 C18 100.6(5)
C18' C18 C17 61.0(12)
C18 C18' C17 91.7(13)
O5 C19 C20 107.4(3)
O6 C21 C22 109.6(4)
F12 C31 F11 109.8(5)
F12 C31 F13 107.7(5)
F11 C31 F13 108.1(5)
F12 C31 S1 110.5(4)
F11 C31 S1 110.1(4)
F13 C31 S1 110.7(4)
F22 C32 F23 108.6(3)
F22 C32 F21 108.3(3)
F23 C32 F21 108.0(3)
F22 C32 S2 109.9(3)
F23 C32 S2 110.6(3)
F21 C32 S2 111.4(3)
F31 C33 F33 109.2(4)
F31 C33 F32 108.2(4)
F33 C33 F32 107.9(4)
F31 C33 S3 111.9(3)
F33 C33 S3 110.7(3)
F32 C33 S3 108.9(3)

loop_
_geom_bond_atom_site_label_1
_geom_bond_atom_site_label_2
_geom_bond_distance
Zr1 O8 2.031(3)
Zr1 O7 2.031(3)
Zr1 O9 2.033(3)
Zr1 O21 2.101(3)
Zr1 O31 2.108(3)
Zr1 O11 2.114(3)
Co1 C5 2.065(4)
Co1 C4 2.075(4)
Co1 C3 2.079(4)
Co1 C2 2.080(4)
Co1 C1 2.092(4)
Co1 P3 2.1570(12)
Co1 P2 2.1678(11)
Co1 P1 2.1692(11)
P1 O7 1.556(3)
P1 O1 1.575(3)
P1 O2 1.577(3)
P2 O8 1.556(3)
P2 O3 1.571(3)
P2 O4 1.576(3)
P3 O9 1.555(3)
P3 O5 1.580(3)
P3 O6 1.580(3)
S1 O12 1.418(3)
S1 O13 1.420(3)
S1 O11 1.492(3)
S1 C31 1.818(5)
S2 O22 1.413(3)
S2 O23 1.417(3)
S2 O21 1.492(3)
S2 C32 1.823(4)
S3 O32 1.412(3)
S3 O33 1.418(3)
S3 O31 1.491(3)
S3 C33 1.819(5)
F11 C31 1.310(6)
F12 C31 1.306(6)
F13 C31 1.324(6)
F21 C32 1.332(5)
F22 C32 1.322(5)
F23 C32 1.323(4)
F31 C33 1.313(5)
F32 C33 1.333(5)
F33 C33 1.325(5)
O1 C11 1.481(5)
O2 C13 1.468(5)
O3 C15 1.474(5)
O4 C17 1.461(5)
O5 C19 1.465(5)
O6 C21 1.456(5)
C1 C2 1.417(6)
C1 C5 1.437(6)
C2 C3 1.431(6)
C3 C4 1.416(6)
C4 C5 1.415(6)
C11 C12 1.486(6)
C13 C14' 1.454(12)
C13 C14 1.589(12)
C14 C14' 0.740(14)
C15 C16 1.509(6)
C17 C18' 1.435(10)
C17 C18 1.639(12)
C18 C18' 0.751(13)
C19 C20 1.493(6)
C21 C22 1.482(7)
